data_7707566
loop_
_publ_author_name
'Pal, Shrinwantu'
'Iwasaki, Takanori'
'Nozaki, Kyoko'

_publ_section_title
;
 Metal-ligand cooperative \k<sup>1</sup>-<i>N</i>-pyrazolate
 Cp*Rh<sup>III</sup>-catalysts for dehydrogenation of dimethylamine-borane
 at room temperature.
;
_journal_issue 23
_journal_name_full 'Dalton transactions (Cambridge, England : 2003)'
_journal_page_first 7938
_journal_page_last 7943
_journal_paper_doi 10.1039/d1dt01705e
_journal_volume 50
_journal_year 2021
_chemical_formula_moiety 'C18 H31 Cl N2 P Rh'
_chemical_formula_sum 'C18 H31 Cl N2 P Rh'
_chemical_formula_weight 444.78
_space_group_crystal_system monoclinic
_space_group_IT_number 14
_space_group_name_Hall '-P 2ybc'
_space_group_name_H-M_alt 'P 1 21/c 1'
_atom_sites_solution_hydrogens geom
_atom_sites_solution_primary dual
_audit_creation_date 2020-12-12
_audit_creation_method
;
Olex2 1.3
(compiled 2020.11.12 svn.r5f609507 for OlexSys, GUI svn.r6226)
;
_audit_update_record
;
2021-03-15 deposited with the CCDC.	2021-05-28 downloaded from the CCDC.
;
_cell_angle_alpha 90
_cell_angle_beta 109.242(2)
_cell_angle_gamma 90
_cell_formula_units_Z 4
_cell_length_a 15.0938(2)
_cell_length_b 8.81820(10)
_cell_length_c 16.1353(2)
_cell_measurement_reflns_used 44892
_cell_measurement_temperature 93
_cell_measurement_theta_max 28.7610
_cell_measurement_theta_min 2.6550
_cell_volume 2027.63(5)
_computing_cell_refinement 'CrysAlisPro 1.171.40.72a (Rigaku OD, 2020)'
_computing_data_collection 'CrysAlisPro 1.171.40.72a (Rigaku OD, 2020)'
_computing_data_reduction 'CrysAlisPro 1.171.40.72a (Rigaku OD, 2020)'
_computing_molecular_graphics 'Olex2 1.3 (Dolomanov et al., 2009)'
_computing_publication_material 'Olex2 1.3 (Dolomanov et al., 2009)'
_computing_structure_refinement 'SHELXL 2017/1 (Sheldrick, 2015)'
_computing_structure_solution 'SHELXT  (Sheldrick, 2015)'
_diffrn_ambient_temperature 93
_diffrn_detector 'Hybrid Pixel Array Detector'
_diffrn_detector_area_resol_mean 5.8140
_diffrn_measured_fraction_theta_full 1.000
_diffrn_measured_fraction_theta_max 0.955
_diffrn_measurement_details
;
List of Runs (angles in degrees, time in seconds):

  # Type    Start    End  Width  t~exp~   \w     \q     \k     \f   Frames
#--------------------------------------------------------------------------
  1  \w   -100.00  79.00   0.50    0.50    --  -10.30  28.00  30.00  358
  2  \w   -100.00  79.00   0.50    0.50    --  -10.30  55.00-180.00  358
  3  \w   -100.00  79.00   0.50    0.50    --  -10.30  37.00  90.00  358
  4  \w   -100.00  79.00   0.50    0.50    --  -10.30  46.00-120.00  358
  5  \w   -100.00  79.00   0.50    0.50    --  -10.30  55.00 120.00  358
  6  \w   -100.00  79.00   0.50    0.50    --  -10.30  55.00   0.00  358
  7  \w   -100.00  79.00   0.50    0.50    --  -10.30   0.00-150.00  358
  8  \w   -100.00  79.00   0.50    0.50    --  -10.30  46.00 -60.00  358
;
_diffrn_measurement_device 'four-circle diffractometer'
_diffrn_measurement_device_type 'XtaLAB AFC10 (RCD3): quarter-chi single'
_diffrn_measurement_method '\w scans'
_diffrn_orient_matrix_type 'CrysAlisPro convention (1999,Acta A55,543-557)'
_diffrn_orient_matrix_UB_11 -0.0450381000
_diffrn_orient_matrix_UB_12 -0.0074609000
_diffrn_orient_matrix_UB_13 0.0043900000
_diffrn_orient_matrix_UB_21 -0.0207624000
_diffrn_orient_matrix_UB_22 -0.0003122000
_diffrn_orient_matrix_UB_23 -0.0463499000
_diffrn_orient_matrix_UB_31 0.0042345000
_diffrn_orient_matrix_UB_32 -0.0800901000
_diffrn_orient_matrix_UB_33 -0.0002526000
_diffrn_radiation_monochromator mirror
_diffrn_radiation_probe x-ray
_diffrn_radiation_type 'Mo K\a'
_diffrn_radiation_wavelength 0.71073
_diffrn_reflns_av_R_equivalents 0.0748
_diffrn_reflns_av_unetI/netI 0.0284
_diffrn_reflns_Laue_measured_fraction_full 1.000
_diffrn_reflns_Laue_measured_fraction_max 0.955
_diffrn_reflns_limit_h_max 20
_diffrn_reflns_limit_h_min -20
_diffrn_reflns_limit_k_max 11
_diffrn_reflns_limit_k_min -11
_diffrn_reflns_limit_l_max 21
_diffrn_reflns_limit_l_min -21
_diffrn_reflns_number 68991
_diffrn_reflns_point_group_measured_fraction_full 1.000
_diffrn_reflns_point_group_measured_fraction_max 0.955
_diffrn_reflns_theta_full 25.242
_diffrn_reflns_theta_max 28.812
_diffrn_reflns_theta_min 2.583
_diffrn_source 'Rotating-anode X-ray tube (dual wavelength)'
_diffrn_source_type 'Rigaku (Mo) X-ray DW Source'
_exptl_absorpt_coefficient_mu 1.054
_exptl_absorpt_correction_T_max 1.00000
_exptl_absorpt_correction_T_min 0.59803
_exptl_absorpt_correction_type multi-scan
_exptl_absorpt_process_details
;
CrysAlisPro 1.171.40.72a (Rigaku Oxford Diffraction, 2020)
Empirical absorption correction using spherical harmonics,
 implemented in SCALE3 ABSPACK scaling algorithm.
;
_exptl_crystal_colour yellow
_exptl_crystal_colour_primary yellow
_exptl_crystal_density_diffrn 1.457
_exptl_crystal_description block
_exptl_crystal_F_000 920
_exptl_crystal_size_max 0.4
_exptl_crystal_size_mid 0.3
_exptl_crystal_size_min 0.2
_refine_diff_density_max 0.476
_refine_diff_density_min -0.535
_refine_diff_density_rms 0.084
_refine_ls_extinction_method none
_refine_ls_goodness_of_fit_ref 1.040
_refine_ls_hydrogen_treatment constr
_refine_ls_matrix_type full
_refine_ls_number_parameters 218
_refine_ls_number_reflns 5051
_refine_ls_number_restraints 0
_refine_ls_restrained_S_all 1.040
_refine_ls_R_factor_all 0.0263
_refine_ls_R_factor_gt 0.0230
_refine_ls_shift/su_max 0.003
_refine_ls_shift/su_mean 0.000
_refine_ls_structure_factor_coef Fsqd
_refine_ls_weighting_details 'w=1/[\s^2^(Fo^2^)+(0.0263P)^2^+1.2349P] where P=(Fo^2^+2Fc^2^)/3'
_refine_ls_weighting_scheme calc
_refine_ls_wR_factor_gt 0.0555
_refine_ls_wR_factor_ref 0.0572
_reflns_Friedel_coverage 0.000
_reflns_number_gt 4639
_reflns_number_total 5051
_reflns_threshold_expression 'I > 2\s(I)'
_cod_data_source_file d1dt01705e3.cif
_cod_data_source_block 2
_cod_depositor_comments 'Adding full bibliography for 7707565--7707566.cif.'
_cod_original_sg_symbol_H-M 'P 21/c'
_cod_database_code 7707566
_shelx_shelxl_version_number 2017/1
_chemical_oxdiff_formula C23H38N4P1Rh1
_chemical_oxdiff_usercomment '0.3x0.2x0.4 yellow'
_shelx_space_group_comment
;
The symmetry employed for this shelxl refinement is uniquely defined
by the following loop, which should always be used as a source of
symmetry information in preference to the above space-group names.
They are only intended as comments.
;
_shelx_estimated_absorpt_t_max 0.817
_shelx_estimated_absorpt_t_min 0.678
_reflns_odcompleteness_completeness 99.93
_reflns_odcompleteness_iscentric 1
_reflns_odcompleteness_theta 26.32
_olex2_refinement_description
;
1. Fixed Uiso
 At 1.2 times of:
  All C(H) groups
 At 1.5 times of:
  All C(H,H,H) groups
2.a Aromatic/amide H refined with riding coordinates:
 C2(H2)
2.b Idealised Me refined as rotating group:
 C18(H18A,H18B,H18C), C16(H16A,H16B,H16C), C13(H13A,H13B,H13C), C14(H14A,H14B,
 H14C), C17(H17A,H17B,H17C), C11(H11A,H11B,H11C), C5(H5A,H5B,H5C), C12(H12A,
 H12B,H12C), C15(H15A,H15B,H15C), C4(H4A,H4B,H4C)
;
_olex2_submission_special_instructions 'No special instructions were received'
_oxdiff_exptl_absorpt_empirical_details
;
Empirical correction (ABSPACK) includes:
- Absorption correction using spherical harmonics
- Frame scaling
;
_oxdiff_exptl_absorpt_empirical_full_max 1.307
_oxdiff_exptl_absorpt_empirical_full_min 0.706

loop_
_space_group_symop_operation_xyz
'x, y, z'
'-x, y+1/2, -z+1/2'
'-x, -y, -z'
'x, -y-1/2, z-1/2'

loop_
_atom_site_label
_atom_site_type_symbol
_atom_site_fract_x
_atom_site_fract_y
_atom_site_fract_z
_atom_site_U_iso_or_equiv
_atom_site_adp_type
_atom_site_occupancy
_atom_site_site_symmetry_order
_atom_site_calc_flag
_atom_site_refinement_flags_posn
_atom_site_refinement_flags_adp
_atom_site_refinement_flags_occupancy
_atom_site_disorder_assembly
_atom_site_disorder_group
Rh1 Rh 0.26555(2) 0.72611(2) 0.57631(2) 0.01282(5) Uani 1 1 d . . . . .
Cl1 Cl 0.33361(3) 0.93211(4) 0.67559(2) 0.01921(8) Uani 1 1 d . . . . .
P1 P 0.39744(3) 0.59233(5) 0.65070(3) 0.01670(9) Uani 1 1 d . . . . .
N1 N 0.20388(9) 0.62380(15) 0.65964(8) 0.0165(3) Uani 1 1 d . . . . .
N2 N 0.21110(10) 0.46955(16) 0.66754(9) 0.0200(3) Uani 1 1 d . . . . .
C8 C 0.26447(11) 0.84849(19) 0.45828(10) 0.0193(3) Uani 1 1 d . . . . .
C3 C 0.14669(11) 0.6777(2) 0.70192(10) 0.0191(3) Uani 1 1 d . . . . .
C9 C 0.27228(12) 0.6912(2) 0.44359(10) 0.0195(3) Uani 1 1 d . . . . .
C18 C 0.40323(13) 0.3952(2) 0.62082(12) 0.0250(4) Uani 1 1 d . . . . .
H18A H 0.349414 0.340070 0.627118 0.037 Uiso 1 1 calc R U . . .
H18B H 0.461520 0.349872 0.659424 0.037 Uiso 1 1 calc R U . . .
H18C H 0.401868 0.388998 0.559768 0.037 Uiso 1 1 calc R U . . .
C16 C 0.41937(12) 0.5829(2) 0.76777(10) 0.0217(3) Uani 1 1 d . . . . .
H16A H 0.408734 0.682958 0.789261 0.033 Uiso 1 1 calc R U . . .
H16B H 0.484468 0.551828 0.797534 0.033 Uiso 1 1 calc R U . . .
H16C H 0.376784 0.508980 0.779945 0.033 Uiso 1 1 calc R U . . .
C6 C 0.12998(12) 0.73195(19) 0.46694(11) 0.0194(3) Uani 1 1 d . . . . .
C13 C 0.32988(13) 0.9724(2) 0.45309(12) 0.0277(4) Uani 1 1 d . . . . .
H13A H 0.337559 1.043955 0.501454 0.042 Uiso 1 1 calc R U . . .
H13B H 0.303996 1.025768 0.396981 0.042 Uiso 1 1 calc R U . . .
H13C H 0.390990 0.928918 0.457448 0.042 Uiso 1 1 calc R U . . .
C14 C 0.34563(13) 0.6174(2) 0.41355(12) 0.0275(4) Uani 1 1 d . . . . .
H14A H 0.404643 0.673749 0.436631 0.041 Uiso 1 1 calc R U . . .
H14B H 0.325087 0.617371 0.349250 0.041 Uiso 1 1 calc R U . . .
H14C H 0.355227 0.512716 0.435074 0.041 Uiso 1 1 calc R U . . .
C1 C 0.15822(12) 0.4276(2) 0.71621(10) 0.0223(3) Uani 1 1 d . . . . .
C7 C 0.17414(11) 0.87377(19) 0.47068(10) 0.0195(3) Uani 1 1 d . . . . .
C17 C 0.50422(11) 0.6753(2) 0.64189(12) 0.0240(4) Uani 1 1 d . . . . .
H17A H 0.503140 0.668825 0.580931 0.036 Uiso 1 1 calc R U . . .
H17B H 0.558741 0.619860 0.679984 0.036 Uiso 1 1 calc R U . . .
H17C H 0.508342 0.781834 0.660005 0.036 Uiso 1 1 calc R U . . .
C2 C 0.11598(12) 0.5547(2) 0.73899(11) 0.0234(4) Uani 1 1 d . . . . .
H2 H 0.074928 0.556631 0.772704 0.028 Uiso 1 1 calc R U . . .
C10 C 0.19221(11) 0.61581(19) 0.45501(10) 0.0189(3) Uani 1 1 d . . . . .
C11 C 0.03619(12) 0.6987(2) 0.47578(13) 0.0282(4) Uani 1 1 d . . . . .
H11A H 0.044411 0.633043 0.526761 0.042 Uiso 1 1 calc R U . . .
H11B H -0.003631 0.647514 0.422652 0.042 Uiso 1 1 calc R U . . .
H11C H 0.006416 0.793899 0.483699 0.042 Uiso 1 1 calc R U . . .
C5 C 0.12079(12) 0.8415(2) 0.70287(12) 0.0247(4) Uani 1 1 d . . . . .
H5A H 0.172669 0.904968 0.699163 0.037 Uiso 1 1 calc R U . . .
H5B H 0.108271 0.864129 0.757439 0.037 Uiso 1 1 calc R U . . .
H5C H 0.064483 0.862715 0.652611 0.037 Uiso 1 1 calc R U . . .
C12 C 0.13797(13) 1.0264(2) 0.48359(12) 0.0271(4) Uani 1 1 d . . . . .
H12A H 0.081412 1.014510 0.500100 0.041 Uiso 1 1 calc R U . . .
H12B H 0.122702 1.084398 0.428875 0.041 Uiso 1 1 calc R U . . .
H12C H 0.186029 1.080371 0.530276 0.041 Uiso 1 1 calc R U . . .
C15 C 0.16770(14) 0.4507(2) 0.44387(12) 0.0271(4) Uani 1 1 d . . . . .
H15A H 0.221741 0.393127 0.440040 0.041 Uiso 1 1 calc R U . . .
H15B H 0.114322 0.436007 0.389975 0.041 Uiso 1 1 calc R U . . .
H15C H 0.150997 0.415035 0.494322 0.041 Uiso 1 1 calc R U . . .
C4 C 0.15367(16) 0.2645(2) 0.73936(14) 0.0337(5) Uani 1 1 d . . . . .
H4A H 0.174107 0.201132 0.699148 0.051 Uiso 1 1 calc R U . . .
H4B H 0.089018 0.238289 0.734375 0.051 Uiso 1 1 calc R U . . .
H4C H 0.194891 0.247064 0.799736 0.051 Uiso 1 1 calc R U . . .

loop_
_atom_site_aniso_label
_atom_site_aniso_U_11
_atom_site_aniso_U_22
_atom_site_aniso_U_33
_atom_site_aniso_U_23
_atom_site_aniso_U_13
_atom_site_aniso_U_12
Rh1 0.01407(7) 0.01284(8) 0.01361(7) -0.00021(4) 0.00733(5) 0.00139(4)
Cl1 0.02038(18) 0.01768(19) 0.02062(18) -0.00410(14) 0.00817(14) -0.00218(14)
P1 0.01698(19) 0.0176(2) 0.01746(19) 0.00083(15) 0.00833(15) 0.00419(15)
N1 0.0174(6) 0.0168(7) 0.0172(6) 0.0002(5) 0.0083(5) 0.0002(5)
N2 0.0233(7) 0.0169(7) 0.0204(7) 0.0020(5) 0.0081(5) -0.0016(5)
C8 0.0226(8) 0.0222(8) 0.0144(7) 0.0044(6) 0.0080(6) 0.0034(6)
C3 0.0172(7) 0.0249(9) 0.0167(7) -0.0006(6) 0.0078(6) 0.0000(6)
C9 0.0228(8) 0.0251(9) 0.0123(7) 0.0017(6) 0.0081(6) 0.0048(7)
C18 0.0297(9) 0.0212(9) 0.0268(8) 0.0005(7) 0.0129(7) 0.0093(7)
C16 0.0217(8) 0.0257(9) 0.0181(8) 0.0006(6) 0.0070(6) 0.0032(7)
C6 0.0186(8) 0.0235(9) 0.0145(7) -0.0021(6) 0.0034(6) 0.0023(6)
C13 0.0322(9) 0.0291(10) 0.0263(9) 0.0065(7) 0.0159(7) -0.0018(8)
C14 0.0325(9) 0.0338(10) 0.0227(8) 0.0014(7) 0.0177(7) 0.0076(8)
C1 0.0235(8) 0.0254(9) 0.0164(7) 0.0026(6) 0.0045(6) -0.0067(7)
C7 0.0213(8) 0.0205(8) 0.0159(7) 0.0035(6) 0.0053(6) 0.0056(6)
C17 0.0177(8) 0.0293(9) 0.0280(9) 0.0025(7) 0.0117(7) 0.0032(7)
C2 0.0203(8) 0.0334(10) 0.0192(8) 0.0007(7) 0.0101(6) -0.0056(7)
C10 0.0229(8) 0.0196(8) 0.0144(7) -0.0028(6) 0.0066(6) 0.0024(6)
C11 0.0184(8) 0.0327(10) 0.0325(10) -0.0084(8) 0.0071(7) -0.0021(7)
C5 0.0223(8) 0.0281(10) 0.0285(9) -0.0049(7) 0.0147(7) 0.0025(7)
C12 0.0287(9) 0.0208(9) 0.0312(9) 0.0026(7) 0.0090(7) 0.0071(7)
C15 0.0347(10) 0.0225(9) 0.0244(9) -0.0077(7) 0.0101(7) -0.0008(7)
C4 0.0417(12) 0.0288(10) 0.0305(10) 0.0073(8) 0.0116(9) -0.0091(8)

loop_
_atom_type_symbol
_atom_type_description
_atom_type_scat_dispersion_real
_atom_type_scat_dispersion_imag
_atom_type_scat_source
C C 0.0033 0.0016 'International Tables Vol C Tables 4.2.6.8 and 6.1.1.4'
H H 0.0000 0.0000 'International Tables Vol C Tables 4.2.6.8 and 6.1.1.4'
Cl Cl 0.1484 0.1585 'International Tables Vol C Tables 4.2.6.8 and 6.1.1.4'
N N 0.0061 0.0033 'International Tables Vol C Tables 4.2.6.8 and 6.1.1.4'
P P 0.1023 0.0942 'International Tables Vol C Tables 4.2.6.8 and 6.1.1.4'
Rh Rh -1.1178 0.9187 'International Tables Vol C Tables 4.2.6.8 and 6.1.1.4'

loop_
_geom_angle_atom_site_label_1
_geom_angle_atom_site_label_2
_geom_angle_atom_site_label_3
_geom_angle
_geom_angle_site_symmetry_1
_geom_angle_site_symmetry_3
_geom_angle_publ_flag
P1 Rh1 Cl1 86.182(15) . . ?
N1 Rh1 Cl1 94.63(4) . . ?
N1 Rh1 P1 86.24(4) . . ?
N1 Rh1 C8 154.55(6) . . ?
N1 Rh1 C9 138.08(6) . . ?
N1 Rh1 C6 91.86(6) . . ?
N1 Rh1 C7 116.93(6) . . ?
N1 Rh1 C10 100.82(6) . . ?
C8 Rh1 Cl1 94.93(5) . . ?
C8 Rh1 P1 117.90(4) . . ?
C8 Rh1 C9 37.78(6) . . ?
C8 Rh1 C6 63.59(6) . . ?
C8 Rh1 C7 38.62(6) . . ?
C9 Rh1 Cl1 127.24(5) . . ?
C9 Rh1 P1 97.32(4) . . ?
C9 Rh1 C6 63.59(6) . . ?
C9 Rh1 C7 63.39(6) . . ?
C6 Rh1 Cl1 126.09(4) . . ?
C6 Rh1 P1 147.70(4) . . ?
C6 Rh1 C7 36.96(6) . . ?
C7 Rh1 Cl1 95.09(4) . . ?
C7 Rh1 P1 156.52(4) . . ?
C10 Rh1 Cl1 158.05(5) . . ?
C10 Rh1 P1 110.15(5) . . ?
C10 Rh1 C8 64.78(6) . . ?
C10 Rh1 C9 38.84(6) . . ?
C10 Rh1 C6 38.67(6) . . ?
C10 Rh1 C7 64.02(6) . . ?
C18 P1 Rh1 117.72(6) . . ?
C18 P1 C17 104.08(9) . . ?
C16 P1 Rh1 113.58(6) . . ?
C16 P1 C18 103.03(8) . . ?
C16 P1 C17 103.78(8) . . ?
C17 P1 Rh1 113.12(6) . . ?
N2 N1 Rh1 116.98(10) . . ?
C3 N1 Rh1 132.18(11) . . ?
C3 N1 N2 110.34(13) . . ?
C1 N2 N1 106.49(13) . . ?
C9 C8 Rh1 71.66(9) . . ?
C9 C8 C13 127.84(15) . . ?
C9 C8 C7 107.76(14) . . ?
C13 C8 Rh1 126.53(12) . . ?
C7 C8 Rh1 72.22(9) . . ?
C7 C8 C13 124.11(15) . . ?
N1 C3 C2 107.57(15) . . ?
N1 C3 C5 123.84(15) . . ?
C2 C3 C5 128.55(15) . . ?
C8 C9 Rh1 70.57(9) . . ?
C8 C9 C14 126.18(16) . . ?
C8 C9 C10 108.05(14) . . ?
C14 C9 Rh1 130.79(12) . . ?
C10 C9 Rh1 68.34(8) . . ?
C10 C9 C14 125.56(16) . . ?
P1 C18 H18A 109.5 . . ?
P1 C18 H18B 109.5 . . ?
P1 C18 H18C 109.5 . . ?
H18A C18 H18B 109.5 . . ?
H18A C18 H18C 109.5 . . ?
H18B C18 H18C 109.5 . . ?
P1 C16 H16A 109.5 . . ?
P1 C16 H16B 109.5 . . ?
P1 C16 H16C 109.5 . . ?
H16A C16 H16B 109.5 . . ?
H16A C16 H16C 109.5 . . ?
H16B C16 H16C 109.5 . . ?
C7 C6 Rh1 71.78(9) . . ?
C7 C6 C10 108.41(15) . . ?
C7 C6 C11 128.18(16) . . ?
C10 C6 Rh1 67.66(9) . . ?
C10 C6 C11 123.39(16) . . ?
C11 C6 Rh1 124.93(12) . . ?
C8 C13 H13A 109.5 . . ?
C8 C13 H13B 109.5 . . ?
C8 C13 H13C 109.5 . . ?
H13A C13 H13B 109.5 . . ?
H13A C13 H13C 109.5 . . ?
H13B C13 H13C 109.5 . . ?
C9 C14 H14A 109.5 . . ?
C9 C14 H14B 109.5 . . ?
C9 C14 H14C 109.5 . . ?
H14A C14 H14B 109.5 . . ?
H14A C14 H14C 109.5 . . ?
H14B C14 H14C 109.5 . . ?
N2 C1 C2 110.11(15) . . ?
N2 C1 C4 119.76(17) . . ?
C2 C1 C4 130.11(16) . . ?
C8 C7 Rh1 69.16(9) . . ?
C8 C7 C12 123.94(16) . . ?
C6 C7 Rh1 71.26(9) . . ?
C6 C7 C8 107.99(14) . . ?
C6 C7 C12 128.07(15) . . ?
C12 C7 Rh1 125.70(12) . . ?
P1 C17 H17A 109.5 . . ?
P1 C17 H17B 109.5 . . ?
P1 C17 H17C 109.5 . . ?
H17A C17 H17B 109.5 . . ?
H17A C17 H17C 109.5 . . ?
H17B C17 H17C 109.5 . . ?
C3 C2 C1 105.49(14) . . ?
C3 C2 H2 127.3 . . ?
C1 C2 H2 127.3 . . ?
C9 C10 Rh1 72.83(9) . . ?
C9 C10 C6 107.41(14) . . ?
C9 C10 C15 128.03(15) . . ?
C6 C10 Rh1 73.67(9) . . ?
C6 C10 C15 123.99(15) . . ?
C15 C10 Rh1 125.77(12) . . ?
C6 C11 H11A 109.5 . . ?
C6 C11 H11B 109.5 . . ?
C6 C11 H11C 109.5 . . ?
H11A C11 H11B 109.5 . . ?
H11A C11 H11C 109.5 . . ?
H11B C11 H11C 109.5 . . ?
C3 C5 H5A 109.5 . . ?
C3 C5 H5B 109.5 . . ?
C3 C5 H5C 109.5 . . ?
H5A C5 H5B 109.5 . . ?
H5A C5 H5C 109.5 . . ?
H5B C5 H5C 109.5 . . ?
C7 C12 H12A 109.5 . . ?
C7 C12 H12B 109.5 . . ?
C7 C12 H12C 109.5 . . ?
H12A C12 H12B 109.5 . . ?
H12A C12 H12C 109.5 . . ?
H12B C12 H12C 109.5 . . ?
C10 C15 H15A 109.5 . . ?
C10 C15 H15B 109.5 . . ?
C10 C15 H15C 109.5 . . ?
H15A C15 H15B 109.5 . . ?
H15A C15 H15C 109.5 . . ?
H15B C15 H15C 109.5 . . ?
C1 C4 H4A 109.5 . . ?
C1 C4 H4B 109.5 . . ?
C1 C4 H4C 109.5 . . ?
H4A C4 H4B 109.5 . . ?
H4A C4 H4C 109.5 . . ?
H4B C4 H4C 109.5 . . ?

loop_
_geom_bond_atom_site_label_1
_geom_bond_atom_site_label_2
_geom_bond_distance
_geom_bond_site_symmetry_2
_geom_bond_publ_flag
Rh1 Cl1 2.4160(4) . ?
Rh1 P1 2.2848(4) . ?
Rh1 N1 2.0767(13) . ?
Rh1 C8 2.1845(15) . ?
Rh1 C9 2.1988(15) . ?
Rh1 C6 2.2190(16) . ?
Rh1 C7 2.2258(16) . ?
Rh1 C10 2.1388(16) . ?
P1 C18 1.8142(18) . ?
P1 C16 1.8090(16) . ?
P1 C17 1.8176(17) . ?
N1 N2 1.3672(19) . ?
N1 C3 1.351(2) . ?
N2 C1 1.343(2) . ?
C8 C9 1.419(2) . ?
C8 C13 1.493(2) . ?
C8 C7 1.459(2) . ?
C3 C2 1.390(2) . ?
C3 C5 1.498(3) . ?
C9 C14 1.496(2) . ?
C9 C10 1.443(2) . ?
C18 H18A 0.9800 . ?
C18 H18B 0.9800 . ?
C18 H18C 0.9800 . ?
C16 H16A 0.9800 . ?
C16 H16B 0.9800 . ?
C16 H16C 0.9800 . ?
C6 C7 1.409(2) . ?
C6 C10 1.445(2) . ?
C6 C11 1.498(2) . ?
C13 H13A 0.9800 . ?
C13 H13B 0.9800 . ?
C13 H13C 0.9800 . ?
C14 H14A 0.9800 . ?
C14 H14B 0.9800 . ?
C14 H14C 0.9800 . ?
C1 C2 1.397(3) . ?
C1 C4 1.494(2) . ?
C7 C12 1.492(2) . ?
C17 H17A 0.9800 . ?
C17 H17B 0.9800 . ?
C17 H17C 0.9800 . ?
C2 H2 0.9500 . ?
C10 C15 1.498(2) . ?
C11 H11A 0.9800 . ?
C11 H11B 0.9800 . ?
C11 H11C 0.9800 . ?
C5 H5A 0.9800 . ?
C5 H5B 0.9800 . ?
C5 H5C 0.9800 . ?
C12 H12A 0.9800 . ?
C12 H12B 0.9800 . ?
C12 H12C 0.9800 . ?
C15 H15A 0.9800 . ?
C15 H15B 0.9800 . ?
C15 H15C 0.9800 . ?
C4 H4A 0.9800 . ?
C4 H4B 0.9800 . ?
C4 H4C 0.9800 . ?

loop_
_geom_torsion_atom_site_label_1
_geom_torsion_atom_site_label_2
_geom_torsion_atom_site_label_3
_geom_torsion_atom_site_label_4
_geom_torsion
_geom_torsion_site_symmetry_1
_geom_torsion_site_symmetry_2
_geom_torsion_site_symmetry_3
_geom_torsion_site_symmetry_4
_geom_torsion_publ_flag
Rh1 N1 N2 C1 -173.44(10) . . . . ?
Rh1 N1 C3 C2 171.70(11) . . . . ?
Rh1 N1 C3 C5 -6.0(2) . . . . ?
Rh1 C8 C9 C14 -126.88(16) . . . . ?
Rh1 C8 C9 C10 58.22(10) . . . . ?
Rh1 C8 C7 C6 -60.98(11) . . . . ?
Rh1 C8 C7 C12 119.76(16) . . . . ?
Rh1 C9 C10 C6 66.09(11) . . . . ?
Rh1 C9 C10 C15 -122.35(17) . . . . ?
Rh1 C6 C7 C8 59.65(11) . . . . ?
Rh1 C6 C7 C12 -121.13(17) . . . . ?
Rh1 C6 C10 C9 -65.53(11) . . . . ?
Rh1 C6 C10 C15 122.48(16) . . . . ?
N1 N2 C1 C2 0.64(18) . . . . ?
N1 N2 C1 C4 -178.08(15) . . . . ?
N1 C3 C2 C1 0.08(18) . . . . ?
N2 N1 C3 C2 0.31(18) . . . . ?
N2 N1 C3 C5 -177.42(14) . . . . ?
N2 C1 C2 C3 -0.45(19) . . . . ?
C8 C9 C10 Rh1 -59.61(11) . . . . ?
C8 C9 C10 C6 6.48(17) . . . . ?
C8 C9 C10 C15 178.05(16) . . . . ?
C3 N1 N2 C1 -0.59(17) . . . . ?
C9 C8 C7 Rh1 63.28(10) . . . . ?
C9 C8 C7 C6 2.30(17) . . . . ?
C9 C8 C7 C12 -176.96(15) . . . . ?
C13 C8 C9 Rh1 122.45(17) . . . . ?
C13 C8 C9 C14 -4.4(3) . . . . ?
C13 C8 C9 C10 -179.33(16) . . . . ?
C13 C8 C7 Rh1 -122.53(16) . . . . ?
C13 C8 C7 C6 176.49(15) . . . . ?
C13 C8 C7 C12 -2.8(2) . . . . ?
C14 C9 C10 Rh1 125.46(16) . . . . ?
C14 C9 C10 C6 -168.45(15) . . . . ?
C14 C9 C10 C15 3.1(3) . . . . ?
C7 C8 C9 Rh1 -63.64(10) . . . . ?
C7 C8 C9 C14 169.47(16) . . . . ?
C7 C8 C9 C10 -5.42(17) . . . . ?
C7 C6 C10 Rh1 60.46(12) . . . . ?
C7 C6 C10 C9 -5.06(18) . . . . ?
C7 C6 C10 C15 -177.05(15) . . . . ?
C10 C6 C7 Rh1 -57.91(11) . . . . ?
C10 C6 C7 C8 1.74(18) . . . . ?
C10 C6 C7 C12 -179.04(15) . . . . ?
C11 C6 C7 Rh1 120.53(18) . . . . ?
C11 C6 C7 C8 -179.82(16) . . . . ?
C11 C6 C7 C12 -0.6(3) . . . . ?
C11 C6 C10 Rh1 -118.07(16) . . . . ?
C11 C6 C10 C9 176.41(15) . . . . ?
C11 C6 C10 C15 4.4(3) . . . . ?
C5 C3 C2 C1 177.67(16) . . . . ?
C4 C1 C2 C3 178.09(18) . . . . ?
